data_4324898
loop_
_publ_author_name
'Lin Xue'
'Guoping Li'
'Qing Liu'
'Huanhuan Wang'
'Chun Liu'
'Xunlei Ding'
'Shenggui He'
'Hua Jiang'

_publ_section_title
;
 Ratiometric Fluorescent Sensor Based on Inhibition of Resonance for
 Detection of Cadmium in Aqueous Solution and Living Cells
;
_journal_name_full 'Inorganic Chemistry'
_journal_page_first 3680
_journal_page_last 3690
_journal_paper_doi 10.1021/ic200032e
_journal_volume 50
_journal_year 2011
_chemical_formula_sum 'C62 H80 Cd3 Cl6 N10 O5'
_chemical_formula_weight 1595.26
_chemical_name_systematic
; 
 ? 
;
_space_group_IT_number 2
_symmetry_cell_setting triclinic
_symmetry_space_group_name_Hall '-P 1'
_symmetry_space_group_name_H-M 'P -1'
_atom_sites_solution_hydrogens geom
_atom_sites_solution_primary direct
_atom_sites_solution_secondary difmap
_audit_creation_method SHELXL-97
_cell_angle_alpha 92.27(3)
_cell_angle_beta 110.32(3)
_cell_angle_gamma 104.89(3)
_cell_formula_units_Z 2
_cell_length_a 14.007(3)
_cell_length_b 15.161(3)
_cell_length_c 17.538(4)
_cell_measurement_reflns_used 11225
_cell_measurement_temperature 113(2)
_cell_measurement_theta_max 27.8784
_cell_measurement_theta_min 1.4041
_cell_volume 3341.0(16)
_computing_cell_refinement 'CrystalClear (Rigaku/MSC Inc., 2005)'
_computing_data_collection 'CrystalClear (Rigaku/MSC Inc., 2005)'
_computing_data_reduction 'CrystalClear (Rigaku/MSC Inc., 2005)'
_computing_publication_material 'Bruker SHELXTL'
_computing_structure_refinement 'SHELXL-97 (Sheldrick, 1997)'
_computing_structure_solution 'SHELXS-97 (Sheldrick, 1990)'
_diffrn_ambient_temperature 113.1500
_diffrn_measured_fraction_theta_full 0.932
_diffrn_measured_fraction_theta_max 0.932
_diffrn_radiation_detector CCD
_diffrn_radiation_monochromator Confocal
_diffrn_radiation_source 'Rotating Anode'
_diffrn_radiation_type 'Mo K\a'
_diffrn_radiation_wavelength 0.7107
_diffrn_reflns_av_R_equivalents 0.0417
_diffrn_reflns_av_sigmaI/netI 0.0592
_diffrn_reflns_limit_h_max 18
_diffrn_reflns_limit_h_min -14
_diffrn_reflns_limit_k_max 19
_diffrn_reflns_limit_k_min -19
_diffrn_reflns_limit_l_max 15
_diffrn_reflns_limit_l_min -23
_diffrn_reflns_number 24108
_diffrn_reflns_theta_full 27.86
_diffrn_reflns_theta_max 27.86
_diffrn_reflns_theta_min 1.40
_diffrn_source_current 16.0000
_diffrn_source_power 0.8000
_diffrn_source_voltage 50.0000
_exptl_absorpt_coefficient_mu 1.241
_exptl_absorpt_correction_T_max 0.7894
_exptl_absorpt_correction_T_min 0.7894
_exptl_absorpt_correction_type multi-scan
_exptl_absorpt_process_details 'Jacobson, R. (1998) Private communication'
_exptl_crystal_colour colorless
_exptl_crystal_density_diffrn 1.586
_exptl_crystal_description block
_exptl_crystal_F_000 1616
_exptl_crystal_size_max 0.20
_exptl_crystal_size_mid 0.20
_exptl_crystal_size_min 0.20
_refine_diff_density_max 3.775
_refine_diff_density_min -3.915
_refine_diff_density_rms 0.546
_refine_ls_extinction_coef 0.0226(11)
_refine_ls_extinction_expression Fc^*^=kFc[1+0.001xFc^2^\l^3^/sin(2\q)]^-1/4^
_refine_ls_extinction_method SHELXL
_refine_ls_goodness_of_fit_ref 1.125
_refine_ls_hydrogen_treatment constr
_refine_ls_matrix_type full
_refine_ls_number_parameters 783
_refine_ls_number_reflns 14833
_refine_ls_number_restraints 2
_refine_ls_restrained_S_all 1.124
_refine_ls_R_factor_all 0.0818
_refine_ls_R_factor_gt 0.0557
_refine_ls_shift/su_max 0.001
_refine_ls_shift/su_mean 0.000
_refine_ls_structure_factor_coef Fsqd
_refine_ls_weighting_details 'calc w=1/[\s^2^(Fo^2^)+(0.1543P)^2^+0.0000P] where P=(Fo^2^+2Fc^2^)/3'
_refine_ls_weighting_scheme calc
_refine_ls_wR_factor_gt 0.1397
_refine_ls_wR_factor_ref 0.2257
_reflns_number_gt 11547
_reflns_number_total 14833
_reflns_threshold_expression >2sigma(I)
_cod_data_source_file ic200032e_si_002_1.cif
_cod_data_source_block Cd-DQCd1
_cod_original_cell_volume 3340.9(12)
_cod_database_code 4324898

loop_
_symmetry_equiv_pos_as_xyz
'x, y, z'
'-x, -y, -z'

loop_
_atom_site_label
_atom_site_type_symbol
_atom_site_fract_x
_atom_site_fract_y
_atom_site_fract_z
_atom_site_U_iso_or_equiv
_atom_site_adp_type
_atom_site_occupancy
_atom_site_symmetry_multiplicity
_atom_site_calc_flag
_atom_site_refinement_flags
C1 C 0.4635(4) 0.3078(4) 0.7630(3) 0.0194(11) Uani 1 1 d .
C2 C 0.3548(4) 0.2815(4) 0.7494(3) 0.0198(11) Uani 1 1 d .
H2 H 0.3035 0.2606 0.6954 0.024 Uiso 1 1 calc R
C3 C 0.3229(4) 0.2862(4) 0.8149(3) 0.0187(11) Uani 1 1 d .
C4 C 0.4013(4) 0.3256(4) 0.8959(3) 0.0173(10) Uani 1 1 d .
C5 C 0.5072(4) 0.3539(4) 0.9011(3) 0.0152(10) Uani 1 1 d .
C6 C 0.5853(4) 0.3977(4) 0.9792(3) 0.0170(10) Uani 1 1 d .
C7 C 0.5593(5) 0.4066(4) 1.0468(4) 0.0218(11) Uani 1 1 d .
H7 H 0.6133 0.4360 1.0981 0.026 Uiso 1 1 calc R
C8 C 0.4522(5) 0.3721(4) 1.0408(3) 0.0210(11) Uani 1 1 d .
C9 C 0.3729(5) 0.3350(4) 0.9645(3) 0.0193(11) Uani 1 1 d .
H9 H 0.3003 0.3163 0.9587 0.023 Uiso 1 1 calc R
C10 C 0.4951(4) 0.2926(4) 0.6911(3) 0.0178(10) Uani 1 1 d .
H10A H 0.4856 0.2260 0.6783 0.021 Uiso 1 1 calc R
H10B H 0.4475 0.3118 0.6425 0.021 Uiso 1 1 calc R
C11 C 0.6510(4) 0.2976(4) 0.6583(3) 0.0204(11) Uani 1 1 d .
H11A H 0.7155 0.3413 0.6558 0.025 Uiso 1 1 calc R
H11B H 0.5984 0.2771 0.6014 0.025 Uiso 1 1 calc R
C12 C 0.6791(4) 0.2151(4) 0.6957(3) 0.0201(11) Uani 1 1 d .
C13 C 0.6719(5) 0.1368(4) 0.6485(4) 0.0275(13) Uani 1 1 d .
H13 H 0.6440 0.1314 0.5902 0.033 Uiso 1 1 calc R
C14 C 0.7058(5) 0.0662(5) 0.6870(4) 0.0338(15) Uani 1 1 d .
H14 H 0.7009 0.0117 0.6553 0.041 Uiso 1 1 calc R
C15 C 0.7466(5) 0.0757(4) 0.7711(5) 0.0339(15) Uani 1 1 d .
H15 H 0.7720 0.0289 0.7988 0.041 Uiso 1 1 calc R
C16 C 0.7496(5) 0.1551(4) 0.8146(4) 0.0287(13) Uani 1 1 d .
H16 H 0.7766 0.1613 0.8729 0.034 Uiso 1 1 calc R
C17 C 0.6145(4) 0.4418(4) 0.6913(3) 0.0193(11) Uani 1 1 d .
H17A H 0.5645 0.4640 0.7098 0.023 Uiso 1 1 calc R
H17B H 0.5938 0.4441 0.6315 0.023 Uiso 1 1 calc R
C18 C 0.7270(4) 0.5047(4) 0.7361(3) 0.0179(10) Uani 1 1 d .
C19 C 0.7676(5) 0.5806(4) 0.7044(4) 0.0258(12) Uani 1 1 d .
H19 H 0.7272 0.5932 0.6523 0.031 Uiso 1 1 calc R
C20 C 0.8693(6) 0.6390(5) 0.7500(5) 0.0363(15) Uani 1 1 d .
H20 H 0.8985 0.6919 0.7292 0.044 Uiso 1 1 calc R
C21 C 0.9259(5) 0.6194(4) 0.8241(4) 0.0274(13) Uani 1 1 d .
H21 H 0.9952 0.6582 0.8555 0.033 Uiso 1 1 calc R
C22 C 0.8813(5) 0.5423(4) 0.8534(3) 0.0225(11) Uani 1 1 d .
H22 H 0.9210 0.5289 0.9053 0.027 Uiso 1 1 calc R
C23 C 0.7693(5) 0.4783(5) 1.0548(4) 0.0306(14) Uani 1 1 d .
H23A H 0.7530 0.5323 1.0738 0.046 Uiso 1 1 calc R
H23B H 0.8365 0.4983 1.0460 0.046 Uiso 1 1 calc R
H23C H 0.7755 0.4365 1.0963 0.046 Uiso 1 1 calc R
C24 C 0.1411(5) 0.2130(5) 0.7289(4) 0.0313(14) Uani 1 1 d .
H24A H 0.1678 0.1716 0.7018 0.038 Uiso 1 1 calc R
H24B H 0.1266 0.2615 0.6942 0.038 Uiso 1 1 calc R
C25 C 0.0383(5) 0.1577(5) 0.7382(4) 0.0384(17) Uani 1 1 d .
H25 H 0.0140 0.1992 0.7665 0.046 Uiso 1 1 d R
C26 C -0.0440(6) 0.1237(7) 0.6514(5) 0.050(2) Uani 1 1 d .
H26A H -0.0185 0.0851 0.6213 0.074 Uiso 1 1 calc R
H26B H -0.0550 0.1767 0.6229 0.074 Uiso 1 1 calc R
H26C H -0.1113 0.0875 0.6541 0.074 Uiso 1 1 calc R
C27 C 0.0518(6) 0.0784(5) 0.7856(5) 0.0414(17) Uani 1 1 d .
H27A H -0.0091 0.0564 0.8024 0.062 Uiso 1 1 calc R
H27B H 0.1174 0.0989 0.8345 0.062 Uiso 1 1 calc R
H27C H 0.0557 0.0283 0.7509 0.062 Uiso 1 1 calc R
C28 C 0.3203(5) 0.3637(4) 1.1049(4) 0.0290(14) Uani 1 1 d .
H28A H 0.2943 0.4129 1.0781 0.044 Uiso 1 1 calc R
H28B H 0.3168 0.3651 1.1597 0.044 Uiso 1 1 calc R
H28C H 0.2761 0.3038 1.0720 0.044 Uiso 1 1 calc R
C29 C 0.5128(5) 0.4212(4) 1.1889(3) 0.0276(13) Uani 1 1 d .
H29A H 0.5745 0.3981 1.1971 0.041 Uiso 1 1 calc R
H29B H 0.4868 0.4075 1.2335 0.041 Uiso 1 1 calc R
H29C H 0.5337 0.4880 1.1886 0.041 Uiso 1 1 calc R
C30 C 0.4649(4) 0.1780(4) 0.2257(3) 0.0149(10) Uani 1 1 d .
C31 C 0.3547(4) 0.1540(4) 0.1781(3) 0.0175(10) Uani 1 1 d .
H31 H 0.3047 0.1514 0.2039 0.021 Uiso 1 1 calc R
C32 C 0.3215(4) 0.1348(4) 0.0953(3) 0.0166(10) Uani 1 1 d .
C33 C 0.3954(4) 0.1305(4) 0.0568(3) 0.0166(10) Uani 1 1 d .
C34 C 0.5026(4) 0.1537(4) 0.1098(3) 0.0151(10) Uani 1 1 d .
C35 C 0.5793(4) 0.1474(4) 0.0747(3) 0.0184(11) Uani 1 1 d .
C36 C 0.5496(5) 0.1249(4) -0.0083(3) 0.0202(11) Uani 1 1 d .
H36 H 0.6021 0.1228 -0.0306 0.024 Uiso 1 1 calc R
C37 C 0.4415(5) 0.1047(4) -0.0615(3) 0.0199(11) Uani 1 1 d .
C38 C 0.3652(5) 0.1060(4) -0.0276(3) 0.0198(11) Uani 1 1 d .
H38 H 0.2922 0.0902 -0.0623 0.024 Uiso 1 1 calc R
C39 C 0.5022(4) 0.2049(4) 0.3179(3) 0.0201(11) Uani 1 1 d .
H39A H 0.4957 0.2672 0.3290 0.024 Uiso 1 1 calc R
H39B H 0.4550 0.1614 0.3392 0.024 Uiso 1 1 calc R
C40 C 0.6601(4) 0.2708(4) 0.4377(3) 0.0201(11) Uani 1 1 d .
H40A H 0.7253 0.2576 0.4742 0.024 Uiso 1 1 calc R
H40B H 0.6097 0.2625 0.4666 0.024 Uiso 1 1 calc R
C41 C 0.6880(4) 0.3691(4) 0.4220(3) 0.0203(11) Uani 1 1 d .
C42 C 0.6834(5) 0.4420(4) 0.4704(4) 0.0278(13) Uani 1 1 d .
H42 H 0.6582 0.4300 0.5139 0.033 Uiso 1 1 calc R
C43 C 0.7150(5) 0.5313(5) 0.4556(4) 0.0340(15) Uani 1 1 d .
H43 H 0.7117 0.5811 0.4882 0.041 Uiso 1 1 calc R
C44 C 0.7512(5) 0.5468(4) 0.3930(4) 0.0334(15) Uani 1 1 d .
H44 H 0.7767 0.6080 0.3834 0.040 Uiso 1 1 calc R
C45 C 0.7507(5) 0.4721(4) 0.3430(4) 0.0273(13) Uani 1 1 d .
H45 H 0.7724 0.4832 0.2977 0.033 Uiso 1 1 calc R
C46 C 0.6200(4) 0.1122(4) 0.3750(3) 0.0192(11) Uani 1 1 d .
H46A H 0.5656 0.0679 0.3274 0.023 Uiso 1 1 calc R
H46B H 0.6045 0.0962 0.4245 0.023 Uiso 1 1 calc R
C47 C 0.7295(4) 0.1026(4) 0.3854(3) 0.0193(11) Uani 1 1 d .
C48 C 0.7678(5) 0.0379(4) 0.4288(4) 0.0268(13) Uani 1 1 d .
H48 H 0.7277 0.0001 0.4556 0.032 Uiso 1 1 calc R
C49 C 0.8659(5) 0.0276(5) 0.4337(4) 0.0313(14) Uani 1 1 d .
H49 H 0.8929 -0.0173 0.4634 0.038 Uiso 1 1 calc R
C50 C 0.9235(5) 0.0837(4) 0.3946(4) 0.0281(13) Uani 1 1 d .
H50 H 0.9907 0.0787 0.3973 0.034 Uiso 1 1 calc R
C51 C 0.8800(5) 0.1471(4) 0.3518(4) 0.0246(12) Uani 1 1 d .
H51 H 0.9192 0.1865 0.3255 0.030 Uiso 1 1 calc R
C52 C 0.1408(4) 0.1258(4) 0.0765(3) 0.0210(11) Uani 1 1 d .
H52A H 0.1677 0.1833 0.1158 0.025 Uiso 1 1 calc R
H52B H 0.1266 0.0730 0.1064 0.025 Uiso 1 1 calc R
C53 C 0.0401(4) 0.1260(4) 0.0088(3) 0.0216(11) Uani 1 1 d .
H53 H 0.0178 0.0713 -0.0320 0.026 Uiso 1 1 d R
C54 C -0.0455(5) 0.1210(5) 0.0437(4) 0.0272(13) Uani 1 1 d .
H54A H -0.0479 0.0708 0.0772 0.041 Uiso 1 1 calc R
H54B H -0.1145 0.1093 -0.0013 0.041 Uiso 1 1 calc R
H54C H -0.0297 0.1795 0.0779 0.041 Uiso 1 1 calc R
C55 C 0.0579(5) 0.2125(5) -0.0333(4) 0.0309(14) Uani 1 1 d .
H55A H -0.0016 0.2041 -0.0857 0.046 Uiso 1 1 calc R
H55B H 0.1243 0.2224 -0.0433 0.046 Uiso 1 1 calc R
H55C H 0.0625 0.2662 0.0022 0.046 Uiso 1 1 calc R
C56 C 0.7620(5) 0.1617(5) 0.0990(4) 0.0295(14) Uani 1 1 d .
H56A H 0.7446 0.1009 0.0679 0.044 Uiso 1 1 calc R
H56B H 0.8302 0.1736 0.1451 0.044 Uiso 1 1 calc R
H56C H 0.7671 0.2091 0.0631 0.044 Uiso 1 1 calc R
C57 C 0.3045(5) 0.0502(5) -0.1995(4) 0.0315(14) Uani 1 1 d .
H57A H 0.2765 -0.0135 -0.1914 0.047 Uiso 1 1 calc R
H57B H 0.2986 0.0517 -0.2567 0.047 Uiso 1 1 calc R
H57C H 0.2636 0.0882 -0.1867 0.047 Uiso 1 1 calc R
C58 C 0.4950(6) 0.0820(5) -0.1780(4) 0.0343(15) Uani 1 1 d .
H58A H 0.5524 0.1401 -0.1594 0.051 Uiso 1 1 calc R
H58B H 0.4633 0.0720 -0.2382 0.051 Uiso 1 1 calc R
H58C H 0.5239 0.0310 -0.1589 0.051 Uiso 1 1 calc R
C59 C 0.9837(14) 0.3805(12) 0.7731(13) 0.156(9) Uani 1 1 d .
H59A H 0.9348 0.3184 0.7635 0.234 Uiso 1 1 calc R
H59B H 0.9755 0.4190 0.8152 0.234 Uiso 1 1 calc R
H59C H 1.0570 0.3769 0.7917 0.234 Uiso 1 1 calc R
C60 C 0.9598(11) 0.4203(11) 0.6977(10) 0.133(5) Uani 1 1 d D
H60A H 0.8856 0.4235 0.6779 0.160 Uiso 1 1 calc R
H60B H 1.0080 0.4836 0.7069 0.160 Uiso 1 1 calc R
C61 C 0.9642(11) 0.4038(10) 0.5637(10) 0.133(5) Uani 1 1 d D
H61A H 1.0217 0.4622 0.5750 0.160 Uiso 1 1 calc R
H61B H 0.8949 0.4172 0.5416 0.160 Uiso 1 1 calc R
C62 C 0.9718(11) 0.3352(11) 0.5029(12) 0.144(8) Uani 1 1 d .
H62A H 1.0338 0.3133 0.5294 0.217 Uiso 1 1 calc R
H62B H 0.9793 0.3649 0.4559 0.217 Uiso 1 1 calc R
H62C H 0.9072 0.2828 0.4840 0.217 Uiso 1 1 calc R
Cd1 Cd 0.69538(3) 0.79981(3) 0.55530(2) 0.01912(15) Uani 1 1 d .
Cd2 Cd 0.71189(3) 0.35379(3) 0.85347(2) 0.01600(14) Uani 1 1 d .
Cd3 Cd 0.71058(3) 0.25735(3) 0.27264(2) 0.01622(14) Uani 1 1 d .
Cl1 Cl 0.86446(12) 0.33919(12) 0.96893(9) 0.0310(4) Uani 1 1 d .
Cl2 Cl 0.85254(15) 0.35084(12) 0.23579(12) 0.0418(4) Uani 1 1 d .
Cl3 Cl 0.57609(12) 0.89702(11) 0.50425(9) 0.0282(3) Uani 1 1 d .
Cl4 Cl 0.56945(11) 0.64686(10) 0.54032(9) 0.0266(3) Uani 1 1 d .
Cl5 Cl 0.81398(12) 0.85975(11) 0.69822(9) 0.0280(3) Uani 1 1 d .
Cl6 Cl 0.80061(11) 0.79135(10) 0.46989(9) 0.0256(3) Uani 1 1 d .
N1 N 0.5380(3) 0.3420(3) 0.8359(3) 0.0160(9) Uani 1 1 d .
N2 N 0.6064(4) 0.3445(3) 0.7069(3) 0.0165(9) Uani 1 1 d .
N3 N 0.7165(4) 0.2235(3) 0.7790(3) 0.0192(9) Uani 1 1 d .
N4 N 0.7832(4) 0.4858(3) 0.8105(3) 0.0167(9) Uani 1 1 d .
N5 N 0.4305(4) 0.3773(4) 1.1121(3) 0.0287(12) Uani 1 1 d .
N6 N 0.5370(3) 0.1817(3) 0.1928(3) 0.0150(9) Uani 1 1 d .
N7 N 0.6127(4) 0.2052(3) 0.3625(3) 0.0177(9) Uani 1 1 d .
N8 N 0.7202(4) 0.3854(3) 0.3577(3) 0.0215(10) Uani 1 1 d .
N9 N 0.7841(4) 0.1557(3) 0.3456(3) 0.0203(10) Uani 1 1 d .
N10 N 0.4155(4) 0.0861(4) -0.1454(3) 0.0303(12) Uani 1 1 d .
O1 O 0.6865(3) 0.4320(3) 0.9799(2) 0.0241(9) Uani 1 1 d .
O2 O 0.2209(3) 0.2550(3) 0.8097(2) 0.0270(9) Uani 1 1 d .
O3 O 0.6801(3) 0.1638(3) 0.1300(2) 0.0255(9) Uani 1 1 d .
O4 O 0.2195(3) 0.1190(3) 0.0430(2) 0.0210(8) Uani 1 1 d .
O5 O 0.9745(10) 0.3624(7) 0.6381(9) 0.152(6) Uani 1 1 d D

loop_
_atom_site_aniso_label
_atom_site_aniso_U_11
_atom_site_aniso_U_22
_atom_site_aniso_U_33
_atom_site_aniso_U_23
_atom_site_aniso_U_13
_atom_site_aniso_U_12
C1 0.015(3) 0.019(3) 0.025(3) 0.001(2) 0.009(2) 0.003(2)
C2 0.013(2) 0.026(3) 0.022(3) 0.004(2) 0.006(2) 0.008(2)
C3 0.011(2) 0.025(3) 0.019(3) 0.004(2) 0.003(2) 0.007(2)
C4 0.016(3) 0.020(3) 0.016(3) 0.004(2) 0.006(2) 0.005(2)
C5 0.020(3) 0.017(2) 0.011(2) 0.0065(19) 0.005(2) 0.009(2)
C6 0.013(2) 0.018(2) 0.020(3) 0.003(2) 0.005(2) 0.007(2)
C7 0.023(3) 0.018(3) 0.025(3) 0.001(2) 0.010(2) 0.005(2)
C8 0.028(3) 0.019(3) 0.021(3) 0.005(2) 0.013(2) 0.009(2)
C9 0.020(3) 0.021(3) 0.020(3) 0.006(2) 0.011(2) 0.006(2)
C10 0.013(2) 0.027(3) 0.011(2) 0.003(2) 0.0019(19) 0.006(2)
C11 0.017(3) 0.024(3) 0.024(3) 0.001(2) 0.011(2) 0.007(2)
C12 0.014(2) 0.026(3) 0.020(3) 0.000(2) 0.006(2) 0.005(2)
C13 0.020(3) 0.029(3) 0.034(3) -0.002(3) 0.009(2) 0.010(3)
C14 0.025(3) 0.026(3) 0.046(4) -0.006(3) 0.009(3) 0.008(3)
C15 0.020(3) 0.022(3) 0.057(4) 0.006(3) 0.008(3) 0.010(3)
C16 0.026(3) 0.023(3) 0.038(4) 0.010(3) 0.009(3) 0.011(3)
C17 0.019(3) 0.025(3) 0.017(3) 0.006(2) 0.006(2) 0.011(2)
C18 0.018(3) 0.019(3) 0.018(3) 0.003(2) 0.008(2) 0.008(2)
C19 0.030(3) 0.026(3) 0.024(3) 0.011(2) 0.009(2) 0.012(3)
C20 0.037(4) 0.022(3) 0.051(4) 0.008(3) 0.023(3) -0.001(3)
C21 0.018(3) 0.022(3) 0.036(3) 0.002(2) 0.006(2) 0.001(2)
C22 0.020(3) 0.027(3) 0.019(3) 0.001(2) 0.008(2) 0.004(2)
C23 0.019(3) 0.040(4) 0.028(3) -0.008(3) 0.006(2) 0.005(3)
C24 0.015(3) 0.046(4) 0.026(3) -0.003(3) 0.006(2) 0.000(3)
C25 0.020(3) 0.045(4) 0.048(4) -0.007(3) 0.019(3) 0.000(3)
C26 0.024(4) 0.072(6) 0.047(4) 0.001(4) 0.013(3) 0.005(4)
C27 0.028(4) 0.047(4) 0.043(4) 0.000(3) 0.014(3) 0.001(3)
C28 0.037(4) 0.029(3) 0.033(3) 0.006(3) 0.026(3) 0.012(3)
C29 0.039(4) 0.031(3) 0.016(3) 0.005(2) 0.012(3) 0.014(3)
C30 0.012(2) 0.020(2) 0.016(2) 0.0058(19) 0.0063(19) 0.010(2)
C31 0.012(2) 0.023(3) 0.020(3) 0.006(2) 0.008(2) 0.008(2)
C32 0.012(2) 0.016(2) 0.024(3) 0.003(2) 0.010(2) 0.005(2)
C33 0.016(2) 0.019(3) 0.019(3) 0.006(2) 0.009(2) 0.008(2)
C34 0.014(2) 0.018(2) 0.018(2) 0.0048(19) 0.010(2) 0.008(2)
C35 0.017(3) 0.021(3) 0.021(3) 0.005(2) 0.012(2) 0.006(2)
C36 0.020(3) 0.026(3) 0.021(3) 0.006(2) 0.012(2) 0.010(2)
C37 0.021(3) 0.023(3) 0.017(3) 0.003(2) 0.008(2) 0.008(2)
C38 0.022(3) 0.021(3) 0.020(3) 0.004(2) 0.009(2) 0.010(2)
C39 0.016(3) 0.026(3) 0.020(3) 0.001(2) 0.010(2) 0.007(2)
C40 0.017(3) 0.026(3) 0.017(3) 0.003(2) 0.004(2) 0.008(2)
C41 0.014(2) 0.026(3) 0.020(3) 0.001(2) 0.006(2) 0.006(2)
C42 0.023(3) 0.030(3) 0.033(3) -0.001(3) 0.014(3) 0.007(3)
C43 0.022(3) 0.028(3) 0.047(4) -0.008(3) 0.009(3) 0.008(3)
C44 0.031(3) 0.020(3) 0.054(4) 0.009(3) 0.020(3) 0.011(3)
C45 0.021(3) 0.023(3) 0.036(3) 0.009(2) 0.007(2) 0.007(2)
C46 0.019(3) 0.020(3) 0.020(3) 0.003(2) 0.010(2) 0.004(2)
C47 0.018(3) 0.021(3) 0.016(3) -0.001(2) 0.004(2) 0.004(2)
C48 0.028(3) 0.028(3) 0.020(3) 0.011(2) 0.002(2) 0.007(3)
C49 0.028(3) 0.029(3) 0.034(4) 0.006(3) 0.004(3) 0.013(3)
C50 0.017(3) 0.030(3) 0.032(3) 0.005(3) -0.001(2) 0.010(3)
C51 0.018(3) 0.029(3) 0.026(3) 0.004(2) 0.005(2) 0.009(2)
C52 0.016(3) 0.029(3) 0.023(3) 0.008(2) 0.010(2) 0.011(2)
C53 0.010(2) 0.028(3) 0.028(3) 0.001(2) 0.007(2) 0.008(2)
C54 0.022(3) 0.041(4) 0.030(3) 0.015(3) 0.016(2) 0.019(3)
C55 0.023(3) 0.043(4) 0.034(3) 0.015(3) 0.012(3) 0.017(3)
C56 0.019(3) 0.043(4) 0.035(3) 0.005(3) 0.019(3) 0.011(3)
C57 0.032(3) 0.036(4) 0.023(3) 0.004(3) 0.007(3) 0.009(3)
C58 0.050(4) 0.036(4) 0.029(3) 0.005(3) 0.029(3) 0.012(3)
C59 0.106(13) 0.139(16) 0.24(2) -0.050(15) 0.059(15) 0.073(13)
C60 0.048(5) 0.092(8) 0.215(14) -0.062(9) 0.010(7) 0.012(6)
C61 0.048(5) 0.092(8) 0.215(14) -0.062(9) 0.010(7) 0.012(6)
C62 0.060(8) 0.102(12) 0.221(19) -0.074(12) 0.020(10) 0.000(8)
Cd1 0.0159(2) 0.0213(2) 0.0212(2) 0.00044(16) 0.00746(16) 0.00654(17)
Cd2 0.0133(2) 0.0206(2) 0.0154(2) 0.00597(15) 0.00494(15) 0.00707(16)
Cd3 0.0130(2) 0.0201(2) 0.0185(2) 0.00623(15) 0.00859(16) 0.00527(16)
Cl1 0.0272(8) 0.0427(9) 0.0221(7) 0.0041(6) -0.0008(6) 0.0224(7)
Cl2 0.0398(10) 0.0374(9) 0.0526(10) 0.0016(8) 0.0353(8) -0.0060(7)
Cl3 0.0214(7) 0.0315(8) 0.0357(8) 0.0078(6) 0.0105(6) 0.0141(6)
Cl4 0.0168(6) 0.0244(7) 0.0354(8) 0.0012(6) 0.0081(5) 0.0031(5)
Cl5 0.0271(7) 0.0324(8) 0.0203(7) -0.0019(6) 0.0056(5) 0.0068(6)
Cl6 0.0225(7) 0.0291(7) 0.0279(7) -0.0010(6) 0.0135(6) 0.0070(6)
N1 0.012(2) 0.020(2) 0.017(2) 0.0053(17) 0.0056(17) 0.0060(18)
N2 0.013(2) 0.021(2) 0.017(2) 0.0031(17) 0.0050(17) 0.0085(18)
N3 0.013(2) 0.023(2) 0.021(2) 0.0063(18) 0.0028(18) 0.0083(19)
N4 0.015(2) 0.019(2) 0.017(2) 0.0083(17) 0.0036(17) 0.0094(18)
N5 0.027(3) 0.037(3) 0.024(3) 0.000(2) 0.015(2) 0.006(2)
N6 0.012(2) 0.020(2) 0.016(2) 0.0057(17) 0.0059(16) 0.0060(18)
N7 0.021(2) 0.017(2) 0.019(2) 0.0042(17) 0.0116(18) 0.0059(19)
N8 0.021(2) 0.021(2) 0.022(2) 0.0035(18) 0.0093(19) 0.004(2)
N9 0.018(2) 0.023(2) 0.023(2) 0.0074(19) 0.0084(19) 0.008(2)
N10 0.029(3) 0.050(3) 0.016(2) 0.002(2) 0.010(2) 0.016(3)
O1 0.0127(19) 0.029(2) 0.027(2) -0.0042(17) 0.0068(16) 0.0015(17)
O2 0.0136(19) 0.041(3) 0.025(2) 0.0018(18) 0.0097(16) 0.0020(18)
O3 0.0153(19) 0.041(3) 0.025(2) 0.0017(18) 0.0128(16) 0.0101(19)
O4 0.0143(18) 0.032(2) 0.0179(19) 0.0018(16) 0.0062(15) 0.0087(17)
O5 0.133(10) 0.068(7) 0.272(17) -0.029(8) 0.099(12) 0.029(7)

loop_
_atom_type_symbol
_atom_type_description
_atom_type_scat_dispersion_real
_atom_type_scat_dispersion_imag
_atom_type_scat_source
C C 0.0033 0.0016 'International Tables Vol C Tables 4.2.6.8 and 6.1.1.4'
H H 0.0000 0.0000 'International Tables Vol C Tables 4.2.6.8 and 6.1.1.4'
N N 0.0061 0.0033 'International Tables Vol C Tables 4.2.6.8 and 6.1.1.4'
O O 0.0106 0.0060 'International Tables Vol C Tables 4.2.6.8 and 6.1.1.4'
Cl Cl 0.1484 0.1585 'International Tables Vol C Tables 4.2.6.8 and 6.1.1.4'
Cd Cd -0.8075 1.2024 'International Tables Vol C Tables 4.2.6.8 and 6.1.1.4'

loop_
_geom_angle_atom_site_label_1
_geom_angle_atom_site_label_2
_geom_angle_atom_site_label_3
_geom_angle
N1 C1 C2 122.9(5)
N1 C1 C10 119.3(5)
C2 C1 C10 117.7(5)
C3 C2 C1 119.6(5)
O2 C3 C2 124.3(5)
O2 C3 C4 116.0(5)
C2 C3 C4 119.7(5)
C5 C4 C9 122.4(5)
C5 C4 C3 115.4(5)
C9 C4 C3 122.1(5)
N1 C5 C4 123.8(5)
N1 C5 C6 119.6(5)
C4 C5 C6 116.6(5)
C7 C6 O1 123.5(5)
C7 C6 C5 121.7(5)
O1 C6 C5 114.7(4)
C6 C7 C8 120.4(5)
C9 C8 N5 122.2(5)
C9 C8 C7 119.4(5)
N5 C8 C7 118.4(5)
C8 C9 C4 119.2(5)
N2 C10 C1 112.4(4)
N2 C11 C12 111.0(4)
N3 C12 C13 121.4(6)
N3 C12 C11 116.4(5)
C13 C12 C11 122.2(5)
C12 C13 C14 119.3(6)
C15 C14 C13 119.4(6)
C14 C15 C16 118.2(6)
N3 C16 C15 123.4(6)
N2 C17 C18 111.4(4)
N4 C18 C19 121.3(5)
N4 C18 C17 117.3(5)
C19 C18 C17 121.3(5)
C18 C19 C20 119.1(6)
C21 C20 C19 119.5(6)
C20 C21 C22 119.2(6)
N4 C22 C21 122.0(5)
O2 C24 C25 109.6(5)
C27 C25 C26 110.9(7)
C27 C25 C24 113.2(6)
C26 C25 C24 106.4(6)
N6 C30 C31 122.6(5)
N6 C30 C39 118.5(5)
C31 C30 C39 118.9(4)
C32 C31 C30 119.1(5)
C31 C32 O4 124.4(5)
C31 C32 C33 120.6(5)
O4 C32 C33 115.0(5)
C38 C33 C34 121.1(5)
C38 C33 C32 123.3(5)
C34 C33 C32 115.5(5)
N6 C34 C33 123.5(4)
N6 C34 C35 118.8(5)
C33 C34 C35 117.7(5)
O3 C35 C36 124.4(5)
O3 C35 C34 114.7(5)
C36 C35 C34 120.9(5)
C35 C36 C37 120.8(5)
N10 C37 C38 122.2(5)
N10 C37 C36 118.9(5)
C38 C37 C36 118.8(5)
C37 C38 C33 120.5(5)
N7 C39 C30 113.4(4)
N7 C40 C41 112.6(4)
N8 C41 C42 120.2(6)
N8 C41 C40 116.8(5)
C42 C41 C40 123.0(5)
C43 C42 C41 120.4(6)
C44 C43 C42 118.7(6)
C43 C44 C45 119.8(6)
N8 C45 C44 121.3(6)
N7 C46 C47 112.4(4)
N9 C47 C48 121.1(5)
N9 C47 C46 117.6(5)
C48 C47 C46 121.1(5)
C47 C48 C49 119.7(6)
C50 C49 C48 119.3(6)
C51 C50 C49 117.8(6)
N9 C51 C50 123.0(6)
O4 C52 C53 109.9(4)
C52 C53 C54 109.1(5)
C52 C53 C55 110.5(5)
C54 C53 C55 111.1(5)
O5 C60 C59 107.5(14)
O5 C61 C62 106.9(14)
Cl5 Cd1 Cl6 110.01(6)
Cl5 Cd1 Cl4 113.03(6)
Cl6 Cd1 Cl4 109.36(6)
Cl5 Cd1 Cl3 109.90(6)
Cl6 Cd1 Cl3 111.77(5)
Cl4 Cd1 Cl3 102.62(6)
N4 Cd2 N1 109.72(16)
N4 Cd2 N3 110.94(16)
N1 Cd2 N3 109.01(16)
N4 Cd2 Cl1 102.30(12)
N1 Cd2 Cl1 133.44(12)
N3 Cd2 Cl1 89.13(12)
N4 Cd2 N2 72.51(16)
N1 Cd2 N2 70.30(15)
N3 Cd2 N2 70.03(15)
Cl1 Cd2 N2 153.96(10)
N4 Cd2 O1 97.44(15)
N1 Cd2 O1 65.14(14)
N3 Cd2 O1 150.87(15)
Cl1 Cd2 O1 78.19(10)
N2 Cd2 O1 127.42(13)
N9 Cd3 N6 108.31(17)
N9 Cd3 N8 112.17(17)
N6 Cd3 N8 110.57(16)
N9 Cd3 Cl2 103.83(13)
N6 Cd3 Cl2 130.43(12)
N8 Cd3 Cl2 90.20(13)
N9 Cd3 N7 72.52(16)
N6 Cd3 N7 71.07(15)
N8 Cd3 N7 70.71(16)
Cl2 Cd3 N7 156.46(12)
C1 N1 C5 118.3(5)
C1 N1 Cd2 118.5(3)
C5 N1 Cd2 122.2(3)
C11 N2 C10 110.8(4)
C11 N2 C17 112.0(4)
C10 N2 C17 110.6(4)
C11 N2 Cd2 108.8(3)
C10 N2 Cd2 108.6(3)
C17 N2 Cd2 105.9(3)
C16 N3 C12 118.2(5)
C16 N3 Cd2 122.9(4)
C12 N3 Cd2 118.8(4)
C22 N4 C18 118.9(5)
C22 N4 Cd2 122.7(4)
C18 N4 Cd2 118.2(4)
C8 N5 C29 120.8(5)
C8 N5 C28 118.7(5)
C29 N5 C28 117.9(5)
C30 N6 C34 118.2(4)
C30 N6 Cd3 117.5(3)
C34 N6 Cd3 123.4(3)
C40 N7 C46 113.9(4)
C40 N7 C39 110.4(4)
C46 N7 C39 111.4(4)
C40 N7 Cd3 108.1(3)
C46 N7 Cd3 106.0(3)
C39 N7 Cd3 106.6(3)
C45 N8 C41 119.5(5)
C45 N8 Cd3 122.7(4)
C41 N8 Cd3 117.7(4)
C47 N9 C51 119.0(5)
C47 N9 Cd3 117.9(4)
C51 N9 Cd3 123.1(4)
C37 N10 C58 120.9(5)
C37 N10 C57 119.5(5)
C58 N10 C57 118.2(5)
C6 O1 C23 118.7(4)
C6 O1 Cd2 112.3(3)
C23 O1 Cd2 125.7(3)
C3 O2 C24 116.8(4)
C35 O3 C56 117.8(4)
C32 O4 C52 118.5(4)
C60 O5 C61 110.7(13)

loop_
_geom_bond_atom_site_label_1
_geom_bond_atom_site_label_2
_geom_bond_distance
C1 N1 1.317(7)
C1 C2 1.401(7)
C1 C10 1.502(7)
C2 C3 1.373(7)
C3 O2 1.353(6)
C3 C4 1.447(7)
C4 C5 1.404(7)
C4 C9 1.405(7)
C5 N1 1.376(6)
C5 C6 1.424(7)
C6 C7 1.367(7)
C6 O1 1.373(6)
C7 C8 1.421(8)
C8 C9 1.388(8)
C8 N5 1.391(7)
C10 N2 1.477(7)
C11 N2 1.475(6)
C11 C12 1.512(8)
C12 N3 1.357(7)
C12 C13 1.381(8)
C13 C14 1.388(9)
C14 C15 1.371(10)
C15 C16 1.383(9)
C16 N3 1.333(8)
C17 N2 1.493(7)
C17 C18 1.522(8)
C18 N4 1.355(7)
C18 C19 1.375(8)
C19 C20 1.399(10)
C20 C21 1.357(10)
C21 C22 1.384(9)
C22 N4 1.346(7)
C23 O1 1.419(7)
C24 O2 1.458(7)
C24 C25 1.534(9)
C25 C27 1.503(11)
C25 C26 1.525(10)
C28 N5 1.462(8)
C29 N5 1.429(8)
C30 N6 1.317(6)
C30 C31 1.416(7)
C30 C39 1.519(7)
C31 C32 1.355(8)
C32 O4 1.356(6)
C32 C33 1.431(7)
C33 C38 1.397(7)
C33 C34 1.406(7)
C34 N6 1.374(7)
C34 C35 1.430(6)
C35 O3 1.359(7)
C35 C36 1.371(8)
C36 C37 1.420(8)
C37 N10 1.386(7)
C37 C38 1.395(7)
C39 N7 1.470(7)
C40 N7 1.456(7)
C40 C41 1.503(8)
C41 N8 1.362(7)
C41 C42 1.396(8)
C42 C43 1.376(10)
C43 C44 1.364(10)
C44 C45 1.402(9)
C45 N8 1.339(8)
C46 N7 1.460(7)
C46 C47 1.526(7)
C47 N9 1.348(7)
C47 C48 1.370(8)
C48 C49 1.396(9)
C49 C50 1.386(9)
C50 C51 1.377(8)
C51 N9 1.349(7)
C52 O4 1.440(6)
C52 C53 1.496(7)
C53 C54 1.512(7)
C53 C55 1.538(8)
C56 O3 1.437(6)
C57 N10 1.454(8)
C58 N10 1.430(8)
C59 C60 1.44(2)
C60 O5 1.440(9)
C61 O5 1.449(9)
C61 C62 1.509(19)
Cd1 Cl5 2.4535(18)
Cd1 Cl6 2.4594(14)
Cd1 Cl4 2.4667(18)
Cd1 Cl3 2.4691(16)
Cd2 N4 2.278(5)
Cd2 N1 2.304(4)
Cd2 N3 2.352(5)
Cd2 Cl1 2.4472(17)
Cd2 N2 2.457(4)
Cd2 O1 2.647(4)
Cd3 N9 2.265(5)
Cd3 N6 2.294(5)
Cd3 N8 2.346(5)
Cd3 Cl2 2.4284(17)
Cd3 N7 2.456(4)

loop_
_geom_torsion_atom_site_label_1
_geom_torsion_atom_site_label_2
_geom_torsion_atom_site_label_3
_geom_torsion_atom_site_label_4
_geom_torsion
N1 C1 C2 C3 -3.8(9)
C10 C1 C2 C3 173.9(5)
C1 C2 C3 O2 -173.9(5)
C1 C2 C3 C4 5.3(8)
O2 C3 C4 C5 177.3(5)
C2 C3 C4 C5 -2.0(8)
O2 C3 C4 C9 -2.9(8)
C2 C3 C4 C9 177.8(5)
C9 C4 C5 N1 177.1(5)
C3 C4 C5 N1 -3.2(8)
C9 C4 C5 C6 -3.2(8)
C3 C4 C5 C6 176.6(5)
N1 C5 C6 C7 -176.4(5)
C4 C5 C6 C7 3.9(8)
N1 C5 C6 O1 5.5(7)
C4 C5 C6 O1 -174.3(5)
O1 C6 C7 C8 177.9(5)
C5 C6 C7 C8 -0.2(8)
C6 C7 C8 C9 -4.5(8)
C6 C7 C8 N5 175.9(5)
N5 C8 C9 C4 -175.3(5)
C7 C8 C9 C4 5.1(8)
C5 C4 C9 C8 -1.3(8)
C3 C4 C9 C8 179.0(5)
N1 C1 C10 N2 -17.5(7)
C2 C1 C10 N2 164.7(5)
N2 C11 C12 N3 -35.2(7)
N2 C11 C12 C13 147.6(5)
N3 C12 C13 C14 -1.5(9)
C11 C12 C13 C14 175.6(6)
C12 C13 C14 C15 -0.5(10)
C13 C14 C15 C16 1.7(10)
C14 C15 C16 N3 -1.1(10)
N2 C17 C18 N4 -34.8(6)
N2 C17 C18 C19 148.8(5)
N4 C18 C19 C20 0.4(8)
C17 C18 C19 C20 176.6(5)
C18 C19 C20 C21 0.3(9)
C19 C20 C21 C22 -0.5(9)
C20 C21 C22 N4 0.1(9)
O2 C24 C25 C27 -63.1(7)
O2 C24 C25 C26 174.8(6)
N6 C30 C31 C32 -0.6(8)
C39 C30 C31 C32 176.4(5)
C30 C31 C32 O4 -174.0(5)
C30 C31 C32 C33 5.7(8)
C31 C32 C33 C38 176.3(5)
O4 C32 C33 C38 -4.0(8)
C31 C32 C33 C34 -4.4(8)
O4 C32 C33 C34 175.3(5)
C38 C33 C34 N6 177.4(5)
C32 C33 C34 N6 -1.9(8)
C38 C33 C34 C35 -2.8(8)
C32 C33 C34 C35 177.9(5)
N6 C34 C35 O3 4.7(7)
C33 C34 C35 O3 -175.1(5)
N6 C34 C35 C36 -176.3(5)
C33 C34 C35 C36 3.8(8)
O3 C35 C36 C37 177.1(5)
C34 C35 C36 C37 -1.8(8)
C35 C36 C37 N10 177.3(5)
C35 C36 C37 C38 -1.4(9)
N10 C37 C38 C33 -176.2(5)
C36 C37 C38 C33 2.5(8)
C34 C33 C38 C37 -0.4(8)
C32 C33 C38 C37 178.9(5)
N6 C30 C39 N7 -17.6(7)
C31 C30 C39 N7 165.3(5)
N7 C40 C41 N8 -33.7(7)
N7 C40 C41 C42 147.2(5)
N8 C41 C42 C43 -2.4(9)
C40 C41 C42 C43 176.7(6)
C41 C42 C43 C44 -0.3(10)
C42 C43 C44 C45 3.1(10)
C43 C44 C45 N8 -3.4(10)
N7 C46 C47 N9 -31.1(7)
N7 C46 C47 C48 153.4(5)
N9 C47 C48 C49 1.4(9)
C46 C47 C48 C49 176.7(5)
C47 C48 C49 C50 0.3(9)
C48 C49 C50 C51 -0.5(9)
C49 C50 C51 N9 -0.9(9)
O4 C52 C53 C54 172.9(5)
O4 C52 C53 C55 -64.7(6)
C2 C1 N1 C5 -1.3(8)
C10 C1 N1 C5 -179.0(5)
C2 C1 N1 Cd2 167.5(4)
C10 C1 N1 Cd2 -10.1(7)
C4 C5 N1 C1 4.9(8)
C6 C5 N1 C1 -174.9(5)
C4 C5 N1 Cd2 -163.5(4)
C6 C5 N1 Cd2 16.7(7)
N4 Cd2 N1 C1 83.2(4)
N3 Cd2 N1 C1 -38.4(4)
Cl1 Cd2 N1 C1 -146.1(4)
N2 Cd2 N1 C1 21.1(4)
O1 Cd2 N1 C1 172.4(5)
N4 Cd2 N1 C5 -108.4(4)
N3 Cd2 N1 C5 129.9(4)
Cl1 Cd2 N1 C5 22.2(5)
N2 Cd2 N1 C5 -170.5(4)
O1 Cd2 N1 C5 -19.2(4)
C12 C11 N2 C10 -76.6(5)
C12 C11 N2 C17 159.3(4)
C12 C11 N2 Cd2 42.6(5)
C1 C10 N2 C11 152.3(5)
C1 C10 N2 C17 -82.8(5)
C1 C10 N2 Cd2 32.9(5)
C18 C17 N2 C11 -77.3(5)
C18 C17 N2 C10 158.6(4)
C18 C17 N2 Cd2 41.1(4)
N4 Cd2 N2 C11 92.2(4)
N1 Cd2 N2 C11 -148.6(4)
N3 Cd2 N2 C11 -28.7(3)
Cl1 Cd2 N2 C11 10.0(5)
O1 Cd2 N2 C11 178.1(3)
N4 Cd2 N2 C10 -147.2(3)
N1 Cd2 N2 C10 -27.9(3)
N3 Cd2 N2 C10 91.9(3)
Cl1 Cd2 N2 C10 130.6(3)
O1 Cd2 N2 C10 -61.2(4)
N4 Cd2 N2 C17 -28.4(3)
N1 Cd2 N2 C17 90.9(3)
N3 Cd2 N2 C17 -149.3(3)
Cl1 Cd2 N2 C17 -110.6(3)
O1 Cd2 N2 C17 57.6(4)
C15 C16 N3 C12 -0.8(9)
C15 C16 N3 Cd2 175.9(5)
C13 C12 N3 C16 2.1(8)
C11 C12 N3 C16 -175.1(5)
C13 C12 N3 Cd2 -174.8(4)
C11 C12 N3 Cd2 8.0(6)
N4 Cd2 N3 C16 133.6(5)
N1 Cd2 N3 C16 -105.5(5)
Cl1 Cd2 N3 C16 30.8(5)
N2 Cd2 N3 C16 -165.2(5)
O1 Cd2 N3 C16 -32.6(6)
N4 Cd2 N3 C12 -49.6(4)
N1 Cd2 N3 C12 71.3(4)
Cl1 Cd2 N3 C12 -152.5(4)
N2 Cd2 N3 C12 11.6(4)
O1 Cd2 N3 C12 144.1(4)
C21 C22 N4 C18 0.6(8)
C21 C22 N4 Cd2 176.2(4)
C19 C18 N4 C22 -0.8(7)
C17 C18 N4 C22 -177.2(5)
C19 C18 N4 Cd2 -176.6(4)
C17 C18 N4 Cd2 7.0(6)
N1 Cd2 N4 C22 135.9(4)
N3 Cd2 N4 C22 -103.5(4)
Cl1 Cd2 N4 C22 -9.7(4)
N2 Cd2 N4 C22 -163.3(4)
O1 Cd2 N4 C22 69.7(4)
N1 Cd2 N4 C18 -48.4(4)
N3 Cd2 N4 C18 72.1(4)
Cl1 Cd2 N4 C18 165.9(3)
N2 Cd2 N4 C18 12.3(3)
O1 Cd2 N4 C18 -114.6(4)
C9 C8 N5 C29 -175.9(5)
C7 C8 N5 C29 3.7(8)
C9 C8 N5 C28 -14.5(8)
C7 C8 N5 C28 165.1(5)
C31 C30 N6 C34 -5.5(8)
C39 C30 N6 C34 177.5(5)
C31 C30 N6 Cd3 164.2(4)
C39 C30 N6 Cd3 -12.9(6)
C33 C34 N6 C30 6.8(8)
C35 C34 N6 C30 -173.1(5)
C33 C34 N6 Cd3 -162.2(4)
C35 C34 N6 Cd3 18.0(7)
N9 Cd3 N6 C30 87.4(4)
N8 Cd3 N6 C30 -35.9(4)
Cl2 Cd3 N6 C30 -144.8(3)
N7 Cd3 N6 C30 24.0(4)
N9 Cd3 N6 C34 -103.5(4)
N8 Cd3 N6 C34 133.2(4)
Cl2 Cd3 N6 C34 24.3(5)
N7 Cd3 N6 C34 -166.9(4)
C41 C40 N7 C46 158.9(4)
C41 C40 N7 C39 -74.9(6)
C41 C40 N7 Cd3 41.3(5)
C47 C46 N7 C40 -79.3(5)
C47 C46 N7 C39 154.9(4)
C47 C46 N7 Cd3 39.4(5)
C30 C39 N7 C40 152.1(5)
C30 C39 N7 C46 -80.2(6)
C30 C39 N7 Cd3 34.9(5)
N9 Cd3 N7 C40 93.9(3)
N6 Cd3 N7 C40 -148.9(4)
N8 Cd3 N7 C40 -28.0(3)
Cl2 Cd3 N7 C40 9.4(5)
N9 Cd3 N7 C46 -28.6(3)
N6 Cd3 N7 C46 88.6(3)
N8 Cd3 N7 C46 -150.6(4)
Cl2 Cd3 N7 C46 -113.1(4)
N9 Cd3 N7 C39 -147.4(4)
N6 Cd3 N7 C39 -30.3(3)
N8 Cd3 N7 C39 90.6(3)
Cl2 Cd3 N7 C39 128.1(3)
C44 C45 N8 C41 0.7(9)
C44 C45 N8 Cd3 177.2(5)
C42 C41 N8 C45 2.2(8)
C40 C41 N8 C45 -177.0(5)
C42 C41 N8 Cd3 -174.5(4)
C40 C41 N8 Cd3 6.3(6)
N9 Cd3 N8 C45 134.5(5)
N6 Cd3 N8 C45 -104.5(5)
Cl2 Cd3 N8 C45 29.5(5)
N7 Cd3 N8 C45 -164.6(5)
N9 Cd3 N8 C41 -48.8(4)
N6 Cd3 N8 C41 72.2(4)
Cl2 Cd3 N8 C41 -153.9(4)
N7 Cd3 N8 C41 12.1(4)
C48 C47 N9 C51 -2.8(8)
C46 C47 N9 C51 -178.3(5)
C48 C47 N9 Cd3 178.2(4)
C46 C47 N9 Cd3 2.7(6)
C50 C51 N9 C47 2.6(9)
C50 C51 N9 Cd3 -178.4(5)
N6 Cd3 N9 C47 -48.0(4)
N8 Cd3 N9 C47 74.3(4)
Cl2 Cd3 N9 C47 170.2(4)
N7 Cd3 N9 C47 14.4(4)
N6 Cd3 N9 C51 133.0(4)
N8 Cd3 N9 C51 -104.7(4)
Cl2 Cd3 N9 C51 -8.7(5)
N7 Cd3 N9 C51 -164.5(5)
C38 C37 N10 C58 -177.7(6)
C36 C37 N10 C58 3.6(9)
C38 C37 N10 C57 -11.7(9)
C36 C37 N10 C57 169.6(6)
C7 C6 O1 C23 0.7(8)
C5 C6 O1 C23 178.8(5)
C7 C6 O1 Cd2 161.2(4)
C5 C6 O1 Cd2 -20.6(6)
N4 Cd2 O1 C6 129.1(4)
N1 Cd2 O1 C6 20.8(3)
N3 Cd2 O1 C6 -63.8(5)
Cl1 Cd2 O1 C6 -129.8(4)
N2 Cd2 O1 C6 55.5(4)
N4 Cd2 O1 C23 -71.9(5)
N1 Cd2 O1 C23 179.7(5)
N3 Cd2 O1 C23 95.1(5)
Cl1 Cd2 O1 C23 29.1(5)
N2 Cd2 O1 C23 -145.6(5)
C2 C3 O2 C24 0.7(9)
C4 C3 O2 C24 -178.5(5)
C25 C24 O2 C3 163.8(5)
C36 C35 O3 C56 3.0(8)
C34 C35 O3 C56 -178.0(5)
C31 C32 O4 C52 2.2(8)
C33 C32 O4 C52 -177.5(5)
C53 C52 O4 C32 168.0(5)
C59 C60 O5 C61 -173.3(14)
C62 C61 O5 C60 -175.5(11)
